data_2227483
loop_
_publ_author_name
'Ng, Seik Weng'

_publ_section_title
;
 Redetermination of 4-(dimethylamino)pyridinium tribromide
;
_journal_coeditor_code HB5583
_journal_issue 9
_journal_name_full 'Acta Crystallographica Section E'
_journal_page_first o2223
_journal_paper_doi 10.1107/S1600536810030369
_journal_volume 66
_journal_year 2010
_chemical_formula_iupac 'C7 H11 N2 +, Br3 -'
_chemical_formula_moiety 'C7 H11 N2 +, Br3 -'
_chemical_formula_sum 'C7 H11 Br3 N2'
_chemical_formula_weight 362.91
_chemical_name_systematic
;
4-(dimethylamino)pyridinium tribromide
;
_space_group_IT_number 18
_symmetry_cell_setting orthorhombic
_symmetry_space_group_name_Hall 'P 2 2ab'
_symmetry_space_group_name_H-M 'P 21 21 2'
_atom_sites_solution_hydrogens geom
_atom_sites_solution_primary direct
_atom_sites_solution_secondary difmap
_audit_creation_method SHELXL-97
_cell_angle_alpha 90.00
_cell_angle_beta 90.00
_cell_angle_gamma 90.00
_cell_formula_units_Z 4
_cell_length_a 14.7253(2)
_cell_length_b 17.6696(3)
_cell_length_c 4.16890(10)
_cell_measurement_reflns_used 4074
_cell_measurement_temperature 100(2)
_cell_measurement_theta_max 28.3
_cell_measurement_theta_min 2.7
_cell_volume 1084.71(4)
_computing_cell_refinement 'SAINT (Bruker, 2009)'
_computing_data_collection 'APEX2 (Bruker, 2009)'
_computing_data_reduction 'SAINT (Bruker, 2009)'
_computing_molecular_graphics 'X-SEED (Barbour, 2001)'
_computing_publication_material 'publCIF (Westrip, 2010)'
_computing_structure_refinement 'SHELXL97 (Sheldrick, 2008)'
_computing_structure_solution 'SHELXS97 (Sheldrick, 2008)'
_diffrn_ambient_temperature 100(2)
_diffrn_measured_fraction_theta_full 1.000
_diffrn_measured_fraction_theta_max 1.000
_diffrn_measurement_device_type 'Bruker SMART APEX CCD'
_diffrn_measurement_method '\w scans'
_diffrn_radiation_monochromator graphite
_diffrn_radiation_source 'fine-focus sealed tube'
_diffrn_radiation_type MoK\a
_diffrn_radiation_wavelength 0.71073
_diffrn_reflns_av_R_equivalents 0.0292
_diffrn_reflns_av_sigmaI/netI 0.0264
_diffrn_reflns_limit_h_max 19
_diffrn_reflns_limit_h_min -19
_diffrn_reflns_limit_k_max 22
_diffrn_reflns_limit_k_min -22
_diffrn_reflns_limit_l_max 5
_diffrn_reflns_limit_l_min -5
_diffrn_reflns_number 10364
_diffrn_reflns_theta_full 27.50
_diffrn_reflns_theta_max 27.50
_diffrn_reflns_theta_min 1.80
_diffrn_standards_decay_% 0
_diffrn_standards_interval_count 0
_diffrn_standards_interval_time 0
_diffrn_standards_number 0
_exptl_absorpt_coefficient_mu 11.110
_exptl_absorpt_correction_T_max 0.403
_exptl_absorpt_correction_T_min 0.215
_exptl_absorpt_correction_type multi-scan
_exptl_absorpt_process_details '(SADABS; Sheldrick, 1996)'
_exptl_crystal_colour Colorless
_exptl_crystal_density_diffrn 2.222
_exptl_crystal_density_method 'not measured'
_exptl_crystal_description Block
_exptl_crystal_F_000 688
_exptl_crystal_size_max 0.20
_exptl_crystal_size_mid 0.15
_exptl_crystal_size_min 0.10
_refine_diff_density_max 0.383
_refine_diff_density_min -0.309
_refine_ls_abs_structure_details 'Flack (1983), 999 Friedel pairs'
_refine_ls_abs_structure_Flack 0.51(2)
_refine_ls_extinction_method none
_refine_ls_goodness_of_fit_ref 0.979
_refine_ls_hydrogen_treatment mixed
_refine_ls_matrix_type full
_refine_ls_number_parameters 116
_refine_ls_number_reflns 2502
_refine_ls_number_restraints 0
_refine_ls_restrained_S_all 0.979
_refine_ls_R_factor_all 0.0230
_refine_ls_R_factor_gt 0.0193
_refine_ls_shift/su_max 0.001
_refine_ls_shift/su_mean 0.001
_refine_ls_structure_factor_coef Fsqd
_refine_ls_weighting_details 'calc w=1/[\s^2^(Fo^2^)+(0.0204P)^2^] where P=(Fo^2^+2Fc^2^)/3'
_refine_ls_weighting_scheme calc
_refine_ls_wR_factor_gt 0.0386
_refine_ls_wR_factor_ref 0.0396
_reflns_number_gt 2300
_reflns_number_total 2502
_reflns_threshold_expression I>2\s(I)
_cod_data_source_file hb5583.cif
_cod_data_source_block I
_cod_database_code 2227483
_cod_database_fobs_code 2227483

loop_
_symmetry_equiv_pos_as_xyz
'x, y, z'
'-x, -y, z'
'-x+1/2, y+1/2, -z'
'x+1/2, -y+1/2, -z'

loop_
_atom_site_type_symbol
_atom_site_label
_atom_site_fract_x
_atom_site_fract_y
_atom_site_fract_z
_atom_site_U_iso_or_equiv
_atom_site_adp_type
_atom_site_calc_flag
_atom_site_refinement_flags
_atom_site_occupancy
_atom_site_disorder_assembly
_atom_site_disorder_group
Br Br1 0.422049(17) 0.112471(15) 0.72575(7) 0.01934(7) Uani d . 1 . .
Br Br2 0.261320(17) 0.120225(14) 0.47003(7) 0.01501(7) Uani d . 1 . .
Br Br3 0.106438(17) 0.127359(14) 0.23133(7) 0.01826(7) Uani d . 1 . .
N N1 0.60669(15) 0.13040(13) 0.2738(6) 0.0196(5) Uani d . 1 . .
H H1 0.553(2) 0.1299(18) 0.387(8) 0.038(10) Uiso d . 1 . .
N N2 0.85347(15) 0.12901(12) -0.1849(6) 0.0162(5) Uani d . 1 . .
C C1 0.6420(2) 0.06411(16) 0.1723(7) 0.0218(7) Uani d . 1 . .
H H1A 0.6095 0.0185 0.2093 0.026 Uiso calc R 1 . .
C C2 0.72305(19) 0.06148(15) 0.0185(7) 0.0182(6) Uani d . 1 . .
H H2 0.7468 0.0143 -0.0520 0.022 Uiso calc R 1 . .
C C3 0.77231(17) 0.12906(14) -0.0370(6) 0.0148(5) Uani d . 1 . .
C C4 0.73201(19) 0.19758(15) 0.0729(7) 0.0179(6) Uani d . 1 . .
H H4 0.7621 0.2445 0.0396 0.021 Uiso calc R 1 . .
C C5 0.65084(18) 0.19580(14) 0.2248(8) 0.0200(6) Uani d . 1 . .
H H5 0.6246 0.2418 0.2982 0.024 Uiso calc R 1 . .
C C6 0.89406(19) 0.05789(14) -0.2953(8) 0.0221(7) Uani d . 1 . .
H H6A 0.9021 0.0237 -0.1124 0.033 Uiso calc R 1 . .
H H6B 0.9532 0.0683 -0.3936 0.033 Uiso calc R 1 . .
H H6C 0.8540 0.0341 -0.4538 0.033 Uiso calc R 1 . .
C C7 0.90234(17) 0.19907(14) -0.2435(9) 0.0215(6) Uani d . 1 . .
H H7A 0.8653 0.2324 -0.3782 0.032 Uiso calc R 1 . .
H H7B 0.9597 0.1879 -0.3532 0.032 Uiso calc R 1 . .
H H7C 0.9150 0.2242 -0.0387 0.032 Uiso calc R 1 . .

loop_
_atom_site_aniso_label
_atom_site_aniso_U_11
_atom_site_aniso_U_22
_atom_site_aniso_U_33
_atom_site_aniso_U_12
_atom_site_aniso_U_13
_atom_site_aniso_U_23
Br1 0.01273(13) 0.02577(14) 0.01951(15) -0.00074(11) 0.00148(13) 0.00173(13)
Br2 0.01278(13) 0.01445(12) 0.01779(13) -0.00072(11) 0.00346(11) -0.00043(11)
Br3 0.01313(13) 0.02064(13) 0.02101(14) -0.00046(11) 0.00112(13) -0.00002(14)
N1 0.0121(11) 0.0263(12) 0.0204(13) 0.0014(10) 0.0026(12) 0.0015(13)
N2 0.0133(11) 0.0125(10) 0.0228(13) 0.0005(9) 0.0026(10) 0.0024(10)
C1 0.0188(16) 0.0211(15) 0.0255(18) -0.0030(13) 0.0007(14) 0.0025(12)
C2 0.0195(15) 0.0157(13) 0.0196(16) 0.0012(11) 0.0001(15) -0.0015(12)
C3 0.0135(13) 0.0170(12) 0.0140(12) 0.0004(12) -0.0034(12) 0.0014(12)
C4 0.0154(14) 0.0157(13) 0.0225(16) -0.0005(12) 0.0018(14) -0.0014(11)
C5 0.0177(14) 0.0186(13) 0.0236(17) 0.0051(11) 0.0038(17) -0.0030(14)
C6 0.0183(15) 0.0178(13) 0.0303(19) 0.0030(12) 0.0047(18) 0.0008(14)
C7 0.0141(14) 0.0179(13) 0.0323(18) -0.0011(11) 0.0072(18) 0.0024(15)

loop_
_atom_type_symbol
_atom_type_description
_atom_type_scat_dispersion_real
_atom_type_scat_dispersion_imag
_atom_type_scat_source
C C 0.0033 0.0016 'International Tables Vol C Tables 4.2.6.8 and 6.1.1.4'
H H 0.0000 0.0000 'International Tables Vol C Tables 4.2.6.8 and 6.1.1.4'
N N 0.0061 0.0033 'International Tables Vol C Tables 4.2.6.8 and 6.1.1.4'
Br Br -0.2901 2.4595 'International Tables Vol C Tables 4.2.6.8 and 6.1.1.4'

loop_
_geom_angle_atom_site_label_1
_geom_angle_atom_site_label_2
_geom_angle_atom_site_label_3
_geom_angle_site_symmetry_1
_geom_angle_site_symmetry_3
_geom_angle
_geom_angle_publ_flag
Br3 Br2 Br1 . . 179.314(16) ?
C5 N1 C1 . . 120.9(2) ?
C5 N1 H1 . . 120(2) ?
C1 N1 H1 . . 119(2) ?
C3 N2 C7 . . 121.1(2) ?
C3 N2 C6 . . 120.5(2) ?
C7 N2 C6 . . 118.4(2) ?
N1 C1 C2 . . 121.2(3) ?
N1 C1 H1A . . 119.4 ?
C2 C1 H1A . . 119.4 ?
C1 C2 C3 . . 119.9(3) ?
C1 C2 H2 . . 120.0 ?
C3 C2 H2 . . 120.0 ?
N2 C3 C2 . . 122.0(2) ?
N2 C3 C4 . . 121.2(2) ?
C2 C3 C4 . . 116.8(2) ?
C5 C4 C3 . . 119.9(3) ?
C5 C4 H4 . . 120.0 ?
C3 C4 H4 . . 120.0 ?
N1 C5 C4 . . 121.3(3) ?
N1 C5 H5 . . 119.4 ?
C4 C5 H5 . . 119.4 ?
N2 C6 H6A . . 109.5 ?
N2 C6 H6B . . 109.5 ?
H6A C6 H6B . . 109.5 ?
N2 C6 H6C . . 109.5 ?
H6A C6 H6C . . 109.5 ?
H6B C6 H6C . . 109.5 ?
N2 C7 H7A . . 109.5 ?
N2 C7 H7B . . 109.5 ?
H7A C7 H7B . . 109.5 ?
N2 C7 H7C . . 109.5 ?
H7A C7 H7C . . 109.5 ?
H7B C7 H7C . . 109.5 ?

loop_
_geom_bond_atom_site_label_1
_geom_bond_atom_site_label_2
_geom_bond_site_symmetry_2
_geom_bond_distance
_geom_bond_publ_flag
Br1 Br2 . 2.5994(4) yes
Br2 Br3 . 2.4915(4) yes
N1 C5 . 1.342(3) ?
N1 C1 . 1.350(4) ?
N1 H1 . 0.92(3) ?
N2 C3 . 1.345(3) ?
N2 C7 . 1.453(3) ?
N2 C6 . 1.466(3) ?
C1 C2 . 1.356(4) ?
C1 H1A . 0.9500 ?
C2 C3 . 1.416(4) ?
C2 H2 . 0.9500 ?
C3 C4 . 1.424(4) ?
C4 C5 . 1.353(4) ?
C4 H4 . 0.9500 ?
C5 H5 . 0.9500 ?
C6 H6A . 0.9800 ?
C6 H6B . 0.9800 ?
C6 H6C . 0.9800 ?
C7 H7A . 0.9800 ?
C7 H7B . 0.9800 ?
C7 H7C . 0.9800 ?

loop_
_geom_hbond_atom_site_label_D
_geom_hbond_atom_site_label_H
_geom_hbond_atom_site_label_A
_geom_hbond_site_symmetry_A
_geom_hbond_distance_DH
_geom_hbond_distance_HA
_geom_hbond_distance_DA
_geom_hbond_angle_DHA
_geom_hbond_publ_flag
N1 H1 Br1 . 0.92(3) 2.41(3) 3.323(2) 171(3) yes

loop_
_geom_torsion_atom_site_label_1
_geom_torsion_atom_site_label_2
_geom_torsion_atom_site_label_3
_geom_torsion_atom_site_label_4
_geom_torsion_site_symmetry_1
_geom_torsion_site_symmetry_2
_geom_torsion_site_symmetry_3
_geom_torsion_site_symmetry_4
_geom_torsion
_geom_torsion_publ_flag
C5 N1 C1 C2 . . . . 0.1(5) ?
N1 C1 C2 C3 . . . . 0.2(4) ?
C7 N2 C3 C2 . . . . 179.1(3) ?
C6 N2 C3 C2 . . . . 0.1(4) ?
C7 N2 C3 C4 . . . . -1.2(4) ?
C6 N2 C3 C4 . . . . 179.8(3) ?
C1 C2 C3 N2 . . . . 179.1(3) ?
C1 C2 C3 C4 . . . . -0.6(4) ?
N2 C3 C4 C5 . . . . -179.1(3) ?
C2 C3 C4 C5 . . . . 0.6(4) ?
C1 N1 C5 C4 . . . . -0.1(5) ?
C3 C4 C5 N1 . . . . -0.3(5) ?

loop_
_cod_related_entry_id
_cod_related_entry_database
_cod_related_entry_code
1 ChemSpider 24589761
